data_7244308
loop_
_publ_author_name
'Yang, Pengpeng'
'Dai, Kun'
'Lin, Chenguang'
'Jiao, Pengfei'
'Zou, Fengxia'
'Zhao, Gulin'
'Ying, Hanjie'

_publ_section_title
;
 The features of the crystal structure of the layered series hydrates of
 uridine-5&#x2032;-monophosphate salts (UMPNax&#x00B7;yH2O)
;
_journal_issue 6
_journal_name_full 'RSC Advances'
_journal_page_first 3646
_journal_page_last 3653
_journal_paper_doi 10.1039/D1RA08091A
_journal_volume 12
_journal_year 2022
_chemical_formula_sum 'C18 H28 N4 Na2 O35 P2'
_chemical_formula_weight 968.36
_space_group_crystal_system orthorhombic
_space_group_IT_number 20
_space_group_name_Hall 'C 2c 2'
_space_group_name_H-M_alt 'C 2 2 21'
_atom_sites_solution_hydrogens mixed
_audit_creation_method SHELXL-2018/3
_audit_update_record
;
2020-03-13 deposited with the CCDC.	2021-12-17 downloaded from the CCDC.
;
_cell_angle_alpha 90
_cell_angle_beta 90
_cell_angle_gamma 90
_cell_formula_units_Z 4
_cell_length_a 8.924(3)
_cell_length_b 22.990(10)
_cell_length_c 19.456(8)
_cell_measurement_reflns_used 6080
_cell_measurement_temperature 296(2)
_cell_measurement_theta_max 27.34
_cell_measurement_theta_min 2.45
_cell_volume 3992(3)
_computing_structure_refinement 'SHELXL-2018/3 (Sheldrick, 2018)'
_diffrn_ambient_temperature 296(2)
_diffrn_measured_fraction_theta_full 0.978
_diffrn_measured_fraction_theta_max 0.978
_diffrn_measurement_device_type 'Bruker APEX-II CCD'
_diffrn_measurement_method '\f and \w scans'
_diffrn_radiation_type MoK\a
_diffrn_radiation_wavelength 0.71073
_diffrn_reflns_av_R_equivalents 0.0330
_diffrn_reflns_av_unetI/netI 0.0338
_diffrn_reflns_Laue_measured_fraction_full 0.978
_diffrn_reflns_Laue_measured_fraction_max 0.978
_diffrn_reflns_limit_h_max 10
_diffrn_reflns_limit_h_min -10
_diffrn_reflns_limit_k_max 27
_diffrn_reflns_limit_k_min -27
_diffrn_reflns_limit_l_max 23
_diffrn_reflns_limit_l_min -16
_diffrn_reflns_number 10082
_diffrn_reflns_point_group_measured_fraction_full 0.982
_diffrn_reflns_point_group_measured_fraction_max 0.982
_diffrn_reflns_theta_full 25.009
_diffrn_reflns_theta_max 25.009
_diffrn_reflns_theta_min 1.772
_exptl_absorpt_coefficient_mu 0.250
_exptl_absorpt_correction_T_max 0.9472
_exptl_absorpt_correction_T_min 0.9379
_exptl_absorpt_correction_type multi-scan
_exptl_absorpt_process_details sadabs
_exptl_crystal_colour colorless
_exptl_crystal_density_diffrn 1.611
_exptl_crystal_description block
_exptl_crystal_F_000 1984
_exptl_crystal_size_max 0.260
_exptl_crystal_size_mid 0.250
_exptl_crystal_size_min 0.220
_refine_diff_density_max 1.400
_refine_diff_density_min -1.185
_refine_diff_density_rms 0.199
_refine_ls_abs_structure_details
;
 Flack x determined using 1266 quotients [(I+)-(I-)]/[(I+)+(I-)]
 (Parsons, Flack and Wagner, Acta Cryst. B69 (2013) 249-259).
;
_refine_ls_abs_structure_Flack 0.07(4)
_refine_ls_extinction_coef 0.012(5)
_refine_ls_extinction_expression Fc^*^=kFc[1+0.001xFc^2^\l^3^/sin(2\q)]^-1/4^
_refine_ls_extinction_method 'SHELXL-2018/3 (Sheldrick 2018)'
_refine_ls_goodness_of_fit_ref 1.854
_refine_ls_hydrogen_treatment constr
_refine_ls_matrix_type full
_refine_ls_number_parameters 286
_refine_ls_number_reflns 3468
_refine_ls_number_restraints 186
_refine_ls_restrained_S_all 1.901
_refine_ls_R_factor_all 0.1316
_refine_ls_R_factor_gt 0.1269
_refine_ls_shift/su_max 0.000
_refine_ls_shift/su_mean 0.000
_refine_ls_structure_factor_coef Fsqd
_refine_ls_weighting_details 'w=1/[\s^2^(Fo^2^)+(0.1820P)^2^] where P=(Fo^2^+2Fc^2^)/3'
_refine_ls_weighting_scheme calc
_refine_ls_wR_factor_gt 0.3455
_refine_ls_wR_factor_ref 0.3564
_reflns_Friedel_coverage 0.781
_reflns_Friedel_fraction_full 0.986
_reflns_Friedel_fraction_max 0.986
_reflns_number_gt 3188
_reflns_number_total 3468
_reflns_threshold_expression 'I > 2\s(I)'
_cod_data_source_file d1ra08091a2.cif
_cod_data_source_block 11sr
_cod_database_code 7244308
_shelx_shelxl_version_number 2018/3
_shelx_space_group_comment
;
The symmetry employed for this shelxl refinement is uniquely defined
by the following loop, which should always be used as a source of
symmetry information in preference to the above space-group names.
They are only intended as comments.
;
_shelx_estimated_absorpt_t_min 0.938
_shelx_estimated_absorpt_t_max 0.947

loop_
_space_group_symop_operation_xyz
'x, y, z'
'-x, -y, z+1/2'
'-x, y, -z+1/2'
'x, -y, -z'
'x+1/2, y+1/2, z'
'-x+1/2, -y+1/2, z+1/2'
'-x+1/2, y+1/2, -z+1/2'
'x+1/2, -y+1/2, -z'

loop_
_atom_site_label
_atom_site_type_symbol
_atom_site_fract_x
_atom_site_fract_y
_atom_site_fract_z
_atom_site_U_iso_or_equiv
_atom_site_adp_type
_atom_site_occupancy
_atom_site_site_symmetry_order
_atom_site_calc_flag
_atom_site_refinement_flags_posn
_atom_site_refinement_flags_adp
_atom_site_refinement_flags_occupancy
_atom_site_disorder_assembly
_atom_site_disorder_group
Na1 Na 0.6519(13) 0.4482(5) 0.3370(7) 0.127(3) Uani 1 1 d . U . . .
P1 P 0.6260(3) 0.87542(10) 0.48128(14) 0.0330(9) Uani 1 1 d . . . . .
N1 N 0.7096(8) 0.7046(3) 0.2773(4) 0.0303(18) Uani 1 1 d . . . . .
N2 N 0.8303(9) 0.6920(3) 0.1720(4) 0.0300(17) Uani 1 1 d . . . . .
H2 H 0.859498 0.669069 0.139716 0.036 Uiso 1 1 calc R U . . .
O1 O 0.5782(8) 0.8733(3) 0.5568(4) 0.0357(17) Uani 1 1 d . . . . .
H1 H 0.607191 0.902748 0.576467 0.054 Uiso 1 1 calc R U . . .
O2 O 0.5226(9) 0.9126(4) 0.4389(4) 0.046(2) Uani 1 1 d . . . . .
O3 O 0.7885(9) 0.8935(3) 0.4711(4) 0.044(2) Uani 1 1 d . . . . .
O4 O 0.6173(8) 0.8089(3) 0.4513(4) 0.0400(18) Uani 1 1 d . . . . .
O5 O 0.5343(12) 0.6208(4) 0.4613(6) 0.063(3) Uani 1 1 d . . . . .
H5 H 0.443190 0.622160 0.466678 0.095 Uiso 1 1 calc R U . . .
O6 O 0.8020(8) 0.6264(4) 0.3984(4) 0.047(2) Uani 1 1 d . . . . .
H6 H 0.883873 0.631978 0.416360 0.071 Uiso 1 1 calc R U . . .
O7 O 0.5114(8) 0.7231(3) 0.3512(4) 0.0356(17) Uani 1 1 d . . . . .
O8 O 0.7029(9) 0.6173(3) 0.2200(4) 0.045(2) Uani 1 1 d . . . . .
O9 O 0.9528(10) 0.7666(4) 0.1183(5) 0.056(2) Uani 1 1 d . . . . .
O10 O 0.500000 0.4512(10) 0.250000 0.110(5) Uani 1 2 d S TU P . .
O11 O 0.4682(16) 0.3815(5) 0.3568(10) 0.101(4) Uani 1 1 d . U . . .
O12 O 0.494(2) 0.5268(6) 0.3450(12) 0.120(4) Uani 1 1 d . U . . .
O13 O 0.0667(17) 0.5172(6) 0.3755(10) 0.116(5) Uani 1 1 d . U . . .
O14 O 0.7352(15) 0.4477(5) 0.4424(9) 0.102(4) Uani 1 1 d . U . . .
O15 O 0.418(3) 0.4994(14) 0.4742(17) 0.106(4) Uani 0.5 1 d . U P A -1
O16 O 0.6390(14) 0.5374(5) 0.4586(10) 0.103(3) Uani 1 1 d . U . . .
H16C H 0.678373 0.504287 0.451355 0.124 Uiso 1 1 d R U . . .
H16D H 0.692743 0.563177 0.439315 0.124 Uiso 1 1 d R U . . .
O17 O 0.021(5) 0.3756(13) 0.303(2) 0.124(7) Uani 0.5 1 d . U P B -1
O18 O 0.771(2) 0.4554(8) 0.2493(13) 0.134(5) Uani 1 1 d . U . . .
O19 O 0.7792(14) 0.5353(5) 0.3345(9) 0.095(4) Uani 1 1 d . U . . .
C1 C 0.4757(11) 0.7818(5) 0.4542(7) 0.043(3) Uani 1 1 d . . . . .
H1A H 0.403735 0.805172 0.428999 0.052 Uiso 1 1 calc R U . . .
H1B H 0.442946 0.779823 0.501662 0.052 Uiso 1 1 calc R U . . .
C2 C 0.4793(11) 0.7206(5) 0.4240(5) 0.036(2) Uani 1 1 d . . . . .
H2A H 0.379684 0.703390 0.429826 0.043 Uiso 1 1 calc R U . . .
C3 C 0.5928(12) 0.6795(5) 0.4547(6) 0.038(2) Uani 1 1 d . . . . .
H3 H 0.630166 0.694089 0.498816 0.045 Uiso 1 1 calc R U . . .
C4 C 0.7201(12) 0.6767(4) 0.4003(5) 0.035(2) Uani 1 1 d . . . . .
H4 H 0.786727 0.710290 0.405186 0.042 Uiso 1 1 calc R U . . .
C5 C 0.6237(10) 0.6831(4) 0.3353(5) 0.032(2) Uani 1 1 d . . . . .
H5A H 0.578428 0.645512 0.323639 0.038 Uiso 1 1 calc R U . . .
C6 C 0.7435(11) 0.6682(5) 0.2231(5) 0.033(2) Uani 1 1 d . . . . .
C7 C 0.8751(12) 0.7496(5) 0.1679(6) 0.040(2) Uani 1 1 d . . . . .
C8 C 0.8298(12) 0.7865(4) 0.2249(6) 0.039(2) Uani 1 1 d . . . . .
H8 H 0.855135 0.825697 0.225644 0.047 Uiso 1 1 calc R U . . .
C9 C 0.7509(12) 0.7628(4) 0.2762(6) 0.037(2) Uani 1 1 d . . . . .
H9 H 0.722358 0.786364 0.312799 0.045 Uiso 1 1 calc R U . . .

loop_
_atom_site_aniso_label
_atom_site_aniso_U_11
_atom_site_aniso_U_22
_atom_site_aniso_U_33
_atom_site_aniso_U_23
_atom_site_aniso_U_13
_atom_site_aniso_U_12
Na1 0.101(5) 0.099(5) 0.182(7) -0.016(5) 0.008(5) 0.005(5)
P1 0.0254(13) 0.0275(13) 0.0461(15) 0.0029(10) 0.0045(9) 0.0070(9)
N1 0.020(3) 0.025(4) 0.046(4) -0.004(3) -0.001(3) -0.004(3)
N2 0.026(4) 0.028(4) 0.036(4) 0.000(3) -0.003(3) 0.000(3)
O1 0.041(4) 0.029(3) 0.037(4) -0.002(3) 0.002(3) 0.002(3)
O2 0.028(4) 0.062(5) 0.049(4) 0.018(4) -0.001(3) 0.015(3)
O3 0.041(4) 0.034(4) 0.058(5) 0.007(3) -0.003(3) 0.005(3)
O4 0.026(3) 0.029(3) 0.065(5) 0.001(3) 0.004(3) 0.004(3)
O5 0.069(6) 0.035(4) 0.086(7) -0.003(4) 0.029(5) -0.005(4)
O6 0.030(4) 0.050(4) 0.062(5) -0.013(4) -0.010(3) 0.009(3)
O7 0.025(3) 0.044(4) 0.038(4) 0.001(3) -0.001(3) 0.004(3)
O8 0.050(5) 0.030(4) 0.054(4) -0.017(3) 0.008(3) -0.016(3)
O9 0.053(5) 0.060(5) 0.054(5) 0.006(4) 0.015(4) -0.005(4)
O10 0.092(8) 0.081(8) 0.157(10) 0.000 0.012(9) 0.000
O11 0.085(7) 0.056(5) 0.162(10) -0.034(6) 0.025(7) 0.012(6)
O12 0.095(7) 0.076(7) 0.187(10) -0.031(7) -0.028(8) 0.017(7)
O13 0.137(10) 0.056(6) 0.153(11) 0.009(6) 0.037(9) 0.009(7)
O14 0.069(6) 0.061(6) 0.175(10) 0.000(7) 0.003(7) 0.012(5)
O15 0.086(7) 0.060(7) 0.171(9) -0.004(8) 0.020(7) 0.010(7)
O16 0.060(6) 0.055(5) 0.194(9) -0.006(6) -0.004(6) 0.015(5)
O17 0.139(15) 0.083(12) 0.149(16) 0.002(12) 0.031(14) 0.017(13)
O18 0.104(9) 0.140(9) 0.160(10) -0.030(10) -0.003(9) 0.034(9)
O19 0.063(6) 0.057(6) 0.163(10) -0.013(6) -0.031(7) 0.004(5)
C1 0.021(5) 0.048(6) 0.060(6) -0.011(5) 0.005(4) 0.009(4)
C2 0.020(4) 0.042(5) 0.046(6) -0.007(4) 0.004(4) -0.001(4)
C3 0.034(5) 0.034(5) 0.045(5) 0.001(4) 0.015(4) 0.004(4)
C4 0.029(5) 0.038(5) 0.037(5) -0.018(4) -0.004(4) -0.004(4)
C5 0.019(4) 0.037(5) 0.039(5) -0.003(4) 0.005(4) -0.006(4)
C6 0.023(4) 0.042(5) 0.034(5) -0.004(4) -0.005(3) 0.001(4)
C7 0.030(5) 0.039(5) 0.050(6) 0.014(5) 0.000(5) -0.011(4)
C8 0.036(5) 0.028(5) 0.052(6) 0.003(4) 0.007(4) -0.002(4)
C9 0.035(5) 0.025(5) 0.052(6) -0.009(4) 0.009(4) -0.004(4)

loop_
_atom_type_symbol
_atom_type_description
_atom_type_scat_dispersion_real
_atom_type_scat_dispersion_imag
_atom_type_scat_source
C C 0.0033 0.0016 'International Tables Vol C Tables 4.2.6.8 and 6.1.1.4'
H H 0.0000 0.0000 'International Tables Vol C Tables 4.2.6.8 and 6.1.1.4'
N N 0.0061 0.0033 'International Tables Vol C Tables 4.2.6.8 and 6.1.1.4'
O O 0.0106 0.0060 'International Tables Vol C Tables 4.2.6.8 and 6.1.1.4'
Na Na 0.0362 0.0249 'International Tables Vol C Tables 4.2.6.8 and 6.1.1.4'
P P 0.1023 0.0942 'International Tables Vol C Tables 4.2.6.8 and 6.1.1.4'

loop_
_geom_angle_atom_site_label_1
_geom_angle_atom_site_label_2
_geom_angle_atom_site_label_3
_geom_angle
_geom_angle_site_symmetry_1
_geom_angle_site_symmetry_3
_geom_angle_publ_flag
O18 Na1 O10 70.6(7) . . ?
O18 Na1 O14 127.9(9) . . ?
O10 Na1 O14 161.2(7) . . ?
O18 Na1 O11 125.3(9) . . ?
O10 Na1 O11 72.8(8) . . ?
O14 Na1 O11 94.8(8) . . ?
O18 Na1 O12 108.5(9) . . ?
O10 Na1 O12 69.2(8) . . ?
O14 Na1 O12 98.7(8) . . ?
O11 Na1 O12 94.4(7) . . ?
O18 Na1 O19 69.5(8) . . ?
O10 Na1 O19 105.3(8) . . ?
O14 Na1 O19 81.8(7) . . ?
O11 Na1 O19 160.8(7) . . ?
O12 Na1 O19 67.7(6) . . ?
O18 Na1 H16C 129.7 . . ?
O10 Na1 H16C 135.5 . . ?
O14 Na1 H16C 33.0 . . ?
O11 Na1 H16C 104.9 . . ?
O12 Na1 H16C 66.8 . . ?
O19 Na1 H16C 62.5 . . ?
O2 P1 O3 111.0(5) . . ?
O2 P1 O1 111.9(5) . . ?
O3 P1 O1 113.5(5) . . ?
O2 P1 O4 107.8(5) . . ?
O3 P1 O4 104.7(4) . . ?
O1 P1 O4 107.4(4) . . ?
C6 N1 C9 121.0(9) . . ?
C6 N1 C5 120.3(8) . . ?
C9 N1 C5 118.6(8) . . ?
C6 N2 C7 125.8(9) . . ?
C6 N2 H2 117.1 . . ?
C7 N2 H2 117.1 . . ?
P1 O1 H1 109.5 . . ?
C1 O4 P1 116.2(6) . . ?
C3 O5 H5 109.5 . . ?
C4 O6 H6 109.5 . . ?
C5 O7 C2 109.4(7) . . ?
Na1 O10 Na1 176.4(14) . 3_655 ?
Na1 O14 H16C 89.3 . . ?
H16C O16 H16D 108.5 . . ?
O4 C1 C2 111.9(8) . . ?
O4 C1 H1A 109.2 . . ?
C2 C1 H1A 109.2 . . ?
O4 C1 H1B 109.2 . . ?
C2 C1 H1B 109.2 . . ?
H1A C1 H1B 107.9 . . ?
O7 C2 C3 106.3(8) . . ?
O7 C2 C1 110.2(9) . . ?
C3 C2 C1 116.0(9) . . ?
O7 C2 H2A 108.0 . . ?
C3 C2 H2A 108.0 . . ?
C1 C2 H2A 108.0 . . ?
O5 C3 C2 112.1(10) . . ?
O5 C3 C4 106.5(8) . . ?
C2 C3 C4 104.3(9) . . ?
O5 C3 H3 111.2 . . ?
C2 C3 H3 111.2 . . ?
C4 C3 H3 111.2 . . ?
O6 C4 C5 111.0(7) . . ?
O6 C4 C3 116.4(9) . . ?
C5 C4 C3 98.5(8) . . ?
O6 C4 H4 110.1 . . ?
C5 C4 H4 110.1 . . ?
C3 C4 H4 110.1 . . ?
O7 C5 N1 109.1(8) . . ?
O7 C5 C4 106.5(8) . . ?
N1 C5 C4 112.2(8) . . ?
O7 C5 H5A 109.7 . . ?
N1 C5 H5A 109.7 . . ?
C4 C5 H5A 109.7 . . ?
O8 C6 N2 120.7(9) . . ?
O8 C6 N1 123.4(9) . . ?
N2 C6 N1 115.8(9) . . ?
O9 C7 N2 120.1(11) . . ?
O9 C7 C8 124.1(10) . . ?
N2 C7 C8 115.7(8) . . ?
C9 C8 C7 118.6(9) . . ?
C9 C8 H8 120.7 . . ?
C7 C8 H8 120.7 . . ?
C8 C9 N1 122.9(9) . . ?
C8 C9 H9 118.6 . . ?
N1 C9 H9 118.6 . . ?

loop_
_geom_bond_atom_site_label_1
_geom_bond_atom_site_label_2
_geom_bond_distance
_geom_bond_site_symmetry_2
_geom_bond_publ_flag
Na1 O18 2.02(3) . ?
Na1 O10 2.170(13) . ?
Na1 O14 2.18(2) . ?
Na1 O11 2.277(19) . ?
Na1 O12 2.297(19) . ?
Na1 O19 2.302(16) . ?
Na1 H16C 2.5817 . ?
P1 O2 1.505(8) . ?
P1 O3 1.521(9) . ?
P1 O1 1.531(7) . ?
P1 O4 1.638(7) . ?
N1 C6 1.379(13) . ?
N1 C9 1.389(13) . ?
N1 C5 1.452(12) . ?
N2 C6 1.373(13) . ?
N2 C7 1.386(13) . ?
N2 H2 0.8600 . ?
O1 H1 0.8200 . ?
O4 C1 1.410(13) . ?
O5 C3 1.452(14) . ?
O5 H5 0.8200 . ?
O6 C4 1.368(13) . ?
O6 H6 0.8200 . ?
O7 C5 1.396(12) . ?
O7 C2 1.446(13) . ?
O8 C6 1.226(13) . ?
O9 C7 1.252(13) . ?
O14 H16C 1.4077 . ?
O16 H16C 0.8502 . ?
O16 H16D 0.8500 . ?
C1 C2 1.525(15) . ?
C1 H1A 0.9700 . ?
C1 H1B 0.9700 . ?
C2 C3 1.508(15) . ?
C2 H2A 0.9800 . ?
C3 C4 1.554(14) . ?
C3 H3 0.9800 . ?
C4 C5 1.536(13) . ?
C4 H4 0.9800 . ?
C5 H5A 0.9800 . ?
C7 C8 1.452(16) . ?
C8 C9 1.338(15) . ?
C8 H8 0.9300 . ?
C9 H9 0.9300 . ?

loop_
_geom_torsion_atom_site_label_1
_geom_torsion_atom_site_label_2
_geom_torsion_atom_site_label_3
_geom_torsion_atom_site_label_4
_geom_torsion
_geom_torsion_site_symmetry_1
_geom_torsion_site_symmetry_2
_geom_torsion_site_symmetry_3
_geom_torsion_site_symmetry_4
_geom_torsion_publ_flag
O2 P1 O4 C1 -61.2(9) . . . . ?
O3 P1 O4 C1 -179.5(8) . . . . ?
O1 P1 O4 C1 59.6(9) . . . . ?
P1 O4 C1 C2 179.0(7) . . . . ?
C5 O7 C2 C3 5.7(11) . . . . ?
C5 O7 C2 C1 132.2(8) . . . . ?
O4 C1 C2 O7 -65.4(12) . . . . ?
O4 C1 C2 C3 55.4(13) . . . . ?
O7 C2 C3 O5 -95.8(10) . . . . ?
C1 C2 C3 O5 141.4(10) . . . . ?
O7 C2 C3 C4 19.0(11) . . . . ?
C1 C2 C3 C4 -103.8(10) . . . . ?
O5 C3 C4 O6 -33.5(13) . . . . ?
C2 C3 C4 O6 -152.2(8) . . . . ?
O5 C3 C4 C5 85.1(10) . . . . ?
C2 C3 C4 C5 -33.6(10) . . . . ?
C2 O7 C5 N1 -149.9(8) . . . . ?
C2 O7 C5 C4 -28.7(10) . . . . ?
C6 N1 C5 O7 -133.5(9) . . . . ?
C9 N1 C5 O7 43.7(11) . . . . ?
C6 N1 C5 C4 108.8(9) . . . . ?
C9 N1 C5 C4 -73.9(11) . . . . ?
O6 C4 C5 O7 160.8(8) . . . . ?
C3 C4 C5 O7 38.2(9) . . . . ?
O6 C4 C5 N1 -80.0(10) . . . . ?
C3 C4 C5 N1 157.5(8) . . . . ?
C7 N2 C6 O8 175.8(10) . . . . ?
C7 N2 C6 N1 -5.6(14) . . . . ?
C9 N1 C6 O8 -176.1(10) . . . . ?
C5 N1 C6 O8 1.1(14) . . . . ?
C9 N1 C6 N2 5.4(13) . . . . ?
C5 N1 C6 N2 -177.5(8) . . . . ?
C6 N2 C7 O9 -179.0(10) . . . . ?
C6 N2 C7 C8 2.7(14) . . . . ?
O9 C7 C8 C9 -177.7(11) . . . . ?
N2 C7 C8 C9 0.4(15) . . . . ?
C7 C8 C9 N1 -0.4(17) . . . . ?
C6 N1 C9 C8 -2.7(16) . . . . ?
C5 N1 C9 C8 -179.9(10) . . . . ?
